data_7205329
loop_
_publ_author_name
'Zheng, Sheng-Run'
'Cai, Song-Liang'
'Pan, Mei'
'Fan, Jun'
'Xiao, Tian-Tian'
'Zhang, Wei-Guang'

_publ_section_title
;
 The construction of coordination networks based on imidazole-based
 dicarboxylate ligand containing hydroxymethyl group
;
_journal_issue 3
_journal_name_full CrystEngComm
_journal_page_first 883
_journal_paper_doi 10.1039/c0ce00369g
_journal_volume 13
_journal_year 2011
_chemical_formula_sum 'C21 H18 Cd N5 O6'
_chemical_formula_weight 548.80
_chemical_name_systematic
; 
 ? 
;
_space_group_IT_number 43
_symmetry_cell_setting orthorhombic
_symmetry_space_group_name_Hall 'F 2 -2d'
_symmetry_space_group_name_H-M 'F d d 2'
_atom_sites_solution_hydrogens geom
_atom_sites_solution_primary direct
_atom_sites_solution_secondary difmap
_audit_creation_method SHELXL-97
_cell_angle_alpha 90.00
_cell_angle_beta 90.00
_cell_angle_gamma 90.00
_cell_formula_units_Z 16
_cell_length_a 23.374(4)
_cell_length_b 27.595(4)
_cell_length_c 13.619(2)
_cell_measurement_reflns_used 6183
_cell_measurement_temperature 298(2)
_cell_measurement_theta_max 27.73
_cell_measurement_theta_min 2.81
_cell_volume 8784(2)
_computing_cell_refinement 'Bruker SMART'
_computing_data_collection 'Bruker SMART'
_computing_data_reduction 'Bruker SAINT'
_computing_molecular_graphics 'Bruker SHELXTL'
_computing_publication_material 'Bruker SHELXTL'
_computing_structure_refinement 'SHELXL-97 (Sheldrick, 1997)'
_computing_structure_solution 'SHELXS-97 (Sheldrick, 1990)'
_diffrn_ambient_temperature 298(2)
_diffrn_measured_fraction_theta_full 0.983
_diffrn_measured_fraction_theta_max 0.983
_diffrn_measurement_device_type 'CCD area detector'
_diffrn_measurement_method 'phi and omega scans'
_diffrn_radiation_monochromator graphite
_diffrn_radiation_source 'fine-focus sealed tube'
_diffrn_radiation_type MoK\a
_diffrn_radiation_wavelength 0.71073
_diffrn_reflns_av_R_equivalents 0.0310
_diffrn_reflns_av_sigmaI/netI 0.0388
_diffrn_reflns_limit_h_max 30
_diffrn_reflns_limit_h_min -30
_diffrn_reflns_limit_k_max 23
_diffrn_reflns_limit_k_min -36
_diffrn_reflns_limit_l_max 17
_diffrn_reflns_limit_l_min -17
_diffrn_reflns_number 13138
_diffrn_reflns_theta_full 28.00
_diffrn_reflns_theta_max 28.00
_diffrn_reflns_theta_min 1.88
_exptl_absorpt_coefficient_mu 1.043
_exptl_absorpt_correction_T_max 0.8345
_exptl_absorpt_correction_T_min 0.7314
_exptl_absorpt_correction_type multi-scan
_exptl_absorpt_process_details 'SADABS (Sheldrick,1996)'
_exptl_crystal_colour colorless
_exptl_crystal_density_diffrn 1.660
_exptl_crystal_density_method 'not measured'
_exptl_crystal_description block
_exptl_crystal_F_000 4400
_exptl_crystal_size_max 0.32
_exptl_crystal_size_mid 0.23
_exptl_crystal_size_min 0.18
_refine_diff_density_max 0.433
_refine_diff_density_min -0.237
_refine_diff_density_rms 0.053
_refine_ls_abs_structure_details 'Flack H D (1983), Acta Cryst. A39, 876-881'
_refine_ls_abs_structure_Flack 0.18(2)
_refine_ls_extinction_method none
_refine_ls_goodness_of_fit_ref 0.949
_refine_ls_hydrogen_treatment constr
_refine_ls_matrix_type full
_refine_ls_number_parameters 308
_refine_ls_number_reflns 4822
_refine_ls_number_restraints 1
_refine_ls_restrained_S_all 0.949
_refine_ls_R_factor_all 0.0326
_refine_ls_R_factor_gt 0.0282
_refine_ls_shift/su_max 0.001
_refine_ls_shift/su_mean 0.000
_refine_ls_structure_factor_coef Fsqd
_refine_ls_weighting_details 'calc w=1/[\s^2^(Fo^2^)+(0.0374P)^2^+8.8968P] where P=(Fo^2^+2Fc^2^)/3'
_refine_ls_weighting_scheme calc
_refine_ls_wR_factor_gt 0.0670
_refine_ls_wR_factor_ref 0.0697
_reflns_number_gt 4370
_reflns_number_total 4822
_reflns_threshold_expression >2sigma(I)
_cod_data_source_file C0CE00369G.TXT
_cod_data_source_block zsr1
_cod_depositor_comments
;
The following automatic conversions were performed:
'_symmetry_cell_setting' value 'Orthorhombic' changed to 'orthorhombic'
according to '/home/saulius/struct/CIF-dictionaries/cif_core.dic'
dictionary named 'cif_core.dic' version 2.4.1 from 2010-06-29.

Automatic conversion script
Id: cif_fix_enum 1555 2011-01-17 13:19:09Z saulius 
;
_cod_original_sg_symbol_H-M 'Fdd2 '
_cod_database_code 7205329

loop_
_symmetry_equiv_pos_as_xyz
'x, y, z'
'-x, -y, z'
'x+1/4, -y+1/4, z+1/4'
'-x+1/4, y+1/4, z+1/4'
'x, y+1/2, z+1/2'
'-x, -y+1/2, z+1/2'
'x+1/4, -y+3/4, z+3/4'
'-x+1/4, y+3/4, z+3/4'
'x+1/2, y, z+1/2'
'-x+1/2, -y, z+1/2'
'x+3/4, -y+1/4, z+3/4'
'-x+3/4, y+1/4, z+3/4'
'x+1/2, y+1/2, z'
'-x+1/2, -y+1/2, z'
'x+3/4, -y+3/4, z+1/4'
'-x+3/4, y+3/4, z+1/4'

loop_
_atom_site_label
_atom_site_type_symbol
_atom_site_fract_x
_atom_site_fract_y
_atom_site_fract_z
_atom_site_U_iso_or_equiv
_atom_site_adp_type
_atom_site_occupancy
_atom_site_symmetry_multiplicity
_atom_site_calc_flag
_atom_site_refinement_flags
_atom_site_disorder_assembly
_atom_site_disorder_group
Cd1 Cd 0.451103(9) 0.113904(9) 0.20048(2) 0.03391(7) Uani 1 1 d . . .
N4 N 0.65373(14) 0.13421(14) -0.3976(2) 0.0458(8) Uani 1 1 d . . .
N3 N 0.49711(14) 0.11478(12) 0.0457(2) 0.0382(7) Uani 1 1 d . . .
N2 N 0.61589(11) 0.13525(9) 0.3650(2) 0.0276(6) Uani 1 1 d . . .
O1 O 0.46661(9) 0.20157(8) 0.1984(2) 0.0435(5) Uani 1 1 d . . .
N1 N 0.53519(11) 0.12927(10) 0.2772(2) 0.0289(6) Uani 1 1 d . . .
C10 C 0.5083(2) 0.14581(18) -0.1151(4) 0.0569(12) Uani 1 1 d . . .
H10A H 0.4937 0.1654 -0.1647 0.068 Uiso 1 1 calc R . .
C11 C 0.47885(19) 0.14138(16) -0.0285(3) 0.0525(13) Uani 1 1 d . . .
H11A H 0.4444 0.1579 -0.0217 0.063 Uiso 1 1 calc R . .
C2 C 0.54908(12) 0.17687(12) 0.2838(2) 0.0281(6) Uani 1 1 d . . .
C8 C 0.57669(18) 0.09316(19) -0.0529(4) 0.0694(14) Uani 1 1 d . . .
H8A H 0.6101 0.0750 -0.0583 0.083 Uiso 1 1 calc R . .
C9 C 0.55923(17) 0.12172(14) -0.1297(3) 0.0386(8) Uani 1 1 d . . .
C14 C 0.67638(17) 0.11556(18) -0.3172(3) 0.0574(13) Uani 1 1 d . . .
H14A H 0.7139 0.1045 -0.3203 0.069 Uiso 1 1 calc R . .
C12 C 0.59215(17) 0.12608(14) -0.2220(3) 0.0409(9) Uani 1 1 d . . .
C3 C 0.59903(12) 0.18079(11) 0.3380(2) 0.0271(6) Uani 1 1 d . . .
C16 C 0.56834(18) 0.1460(2) -0.3064(4) 0.0710(15) Uani 1 1 d . . .
H16A H 0.5309 0.1573 -0.3054 0.085 Uiso 1 1 calc R . .
O3 O 0.61430(12) 0.26541(9) 0.3447(2) 0.0526(7) Uani 1 1 d . . .
O4 O 0.67575(11) 0.21736(9) 0.4207(2) 0.0464(7) Uani 1 1 d . . .
C4 C 0.63202(15) 0.22319(13) 0.3708(3) 0.0358(8) Uani 1 1 d . . .
O2 O 0.52751(13) 0.25838(9) 0.2454(3) 0.0536(8) Uani 1 1 d . . .
H2 H 0.5562 0.2604 0.2799 0.080 Uiso 1 1 calc R . .
C13 C 0.6479(2) 0.11147(18) -0.2291(4) 0.0585(13) Uani 1 1 d . . .
H13A H 0.6665 0.0988 -0.1746 0.070 Uiso 1 1 calc R . .
C1 C 0.51167(15) 0.21418(13) 0.2402(3) 0.0359(8) Uani 1 1 d . . .
C7 C 0.5451(2) 0.0912(2) 0.0320(3) 0.0702(15) Uani 1 1 d . . .
H7A H 0.5586 0.0720 0.0830 0.084 Uiso 1 1 calc R . .
C15 C 0.5998(2) 0.1490(2) -0.3909(3) 0.0683(15) Uani 1 1 d . . .
H15A H 0.5825 0.1620 -0.4465 0.082 Uiso 1 1 calc R . .
C5 C 0.57635(14) 0.10573(12) 0.3269(3) 0.0297(7) Uani 1 1 d . B .
C19 C 0.53174(18) -0.00389(16) -0.2885(4) 0.0601(11) Uani 1 1 d . . .
C6 C 0.57809(17) 0.05252(15) 0.3395(4) 0.0512(10) Uani 1 1 d . . .
H6A H 0.6128 0.0396 0.3106 0.061 Uiso 1 1 calc R A 1
H6B H 0.5780 0.0445 0.4089 0.061 Uiso 1 1 calc R A 1
N5 N 0.6504(2) -0.01513(19) -0.2878(6) 0.0959(16) Uani 1 1 d . . .
C20 C 0.5640(2) 0.0049(2) -0.3703(5) 0.0760(15) Uani 1 1 d . . .
H20A H 0.5464 0.0148 -0.4282 0.091 Uiso 1 1 calc R . .
C21 C 0.6234(3) -0.0011(2) -0.3669(6) 0.0885(18) Uani 1 1 d . . .
H21A H 0.6446 0.0052 -0.4232 0.106 Uiso 1 1 calc R . .
C18 C 0.5605(3) -0.0191(2) -0.2059(5) 0.0822(17) Uani 1 1 d . . .
H18A H 0.5407 -0.0260 -0.1484 0.099 Uiso 1 1 calc R . .
C17 C 0.6189(3) -0.0239(3) -0.2095(6) 0.096(2) Uani 1 1 d . . .
H17A H 0.6375 -0.0341 -0.1528 0.115 Uiso 1 1 calc R . .
O5 O 0.5296(2) 0.0318(2) 0.2932(5) 0.0564(16) Uani 0.50 1 d P B 1
H5A H 0.5401 0.0112 0.2536 0.085 Uiso 0.50 1 calc PR B 1
O5' O 0.5280(4) 0.0377(3) 0.4007(7) 0.098(3) Uani 0.50 1 d P B 2
H5'A H 0.5177 0.0103 0.3849 0.147 Uiso 0.50 1 calc PR B 2
O1W O 0.48382(18) 0.27025(15) 0.0152(3) 0.0892(13) Uani 1 1 d . . .
H1WB H 0.5203 0.2571 -0.0054 0.134 Uiso 1 1 d R . .
H1WA H 0.4785 0.2545 0.0784 0.134 Uiso 1 1 d R . .

loop_
_atom_site_aniso_label
_atom_site_aniso_U_11
_atom_site_aniso_U_22
_atom_site_aniso_U_33
_atom_site_aniso_U_23
_atom_site_aniso_U_13
_atom_site_aniso_U_12
Cd1 0.02175(10) 0.05814(14) 0.02184(10) -0.00145(11) 0.00046(9) -0.00490(10)
N4 0.0373(17) 0.073(2) 0.0270(18) 0.0036(15) 0.0074(14) 0.0110(16)
N3 0.0361(17) 0.0523(19) 0.0263(16) 0.0044(14) 0.0086(13) 0.0102(14)
N2 0.0220(13) 0.0379(15) 0.0230(14) 0.0010(11) -0.0019(10) -0.0004(11)
O1 0.0349(12) 0.0503(13) 0.0455(14) 0.0012(15) -0.0113(15) 0.0092(9)
N1 0.0230(12) 0.0373(15) 0.0265(15) 0.0004(11) 0.0004(10) 0.0001(10)
C10 0.054(3) 0.081(3) 0.035(2) 0.022(2) 0.014(2) 0.030(2)
C11 0.047(2) 0.074(3) 0.036(3) 0.0117(19) 0.0126(19) 0.0250(19)
C2 0.0209(14) 0.0368(17) 0.0268(16) 0.0003(13) 0.0003(11) -0.0001(12)
C8 0.059(2) 0.104(3) 0.046(2) 0.023(3) 0.023(3) 0.050(2)
C9 0.041(2) 0.047(2) 0.0281(19) 0.0047(15) 0.0090(15) 0.0099(16)
C14 0.0334(19) 0.102(3) 0.037(3) 0.015(2) 0.0110(19) 0.019(2)
C12 0.041(2) 0.055(2) 0.0259(19) 0.0042(16) 0.0126(16) 0.0120(17)
C3 0.0231(14) 0.0349(16) 0.0232(15) 0.0011(12) -0.0002(12) 0.0010(12)
C16 0.049(2) 0.127(4) 0.037(2) 0.026(3) 0.016(2) 0.045(2)
O3 0.0467(15) 0.0359(14) 0.075(2) 0.0019(13) -0.0109(14) -0.0090(12)
O4 0.0355(13) 0.0487(15) 0.0550(19) -0.0092(12) -0.0130(11) -0.0060(11)
C4 0.0285(17) 0.039(2) 0.039(2) -0.0024(15) 0.0005(15) -0.0048(14)
O2 0.0541(18) 0.0377(15) 0.069(2) 0.0055(13) -0.0192(14) 0.0058(12)
C13 0.040(2) 0.105(4) 0.031(2) 0.016(2) 0.0077(19) 0.018(2)
C1 0.0327(17) 0.042(2) 0.0328(18) -0.0008(14) -0.0004(14) 0.0060(15)
C7 0.071(3) 0.104(4) 0.035(2) 0.031(3) 0.020(2) 0.047(3)
C15 0.051(3) 0.119(4) 0.034(2) 0.020(3) 0.010(2) 0.038(3)
C5 0.0222(14) 0.0390(18) 0.0281(16) 0.0008(13) -0.0003(12) -0.0002(12)
C19 0.054(2) 0.063(2) 0.063(3) -0.005(3) 0.001(3) -0.0086(19)
C6 0.043(2) 0.049(2) 0.062(3) 0.0030(19) -0.0100(19) -0.0021(17)
N5 0.061(3) 0.097(3) 0.130(5) -0.018(4) -0.005(4) 0.000(2)
C20 0.067(3) 0.091(4) 0.070(4) 0.002(3) 0.003(3) -0.005(3)
C21 0.063(3) 0.102(5) 0.101(5) -0.008(4) 0.010(3) -0.014(3)
C18 0.070(3) 0.105(5) 0.072(4) 0.007(3) -0.011(3) 0.003(3)
C17 0.067(4) 0.115(5) 0.106(6) 0.007(4) -0.023(4) -0.001(4)
O5 0.038(3) 0.052(3) 0.079(5) -0.020(3) 0.003(3) -0.006(2)
O5' 0.086(5) 0.086(5) 0.121(8) 0.015(5) 0.016(5) -0.034(4)
O1W 0.083(3) 0.109(3) 0.076(3) 0.027(2) 0.003(2) 0.032(2)

loop_
_atom_type_symbol
_atom_type_description
_atom_type_scat_dispersion_real
_atom_type_scat_dispersion_imag
_atom_type_scat_source
C C 0.0033 0.0016 'International Tables Vol C Tables 4.2.6.8 and 6.1.1.4'
H H 0.0000 0.0000 'International Tables Vol C Tables 4.2.6.8 and 6.1.1.4'
N N 0.0061 0.0033 'International Tables Vol C Tables 4.2.6.8 and 6.1.1.4'
O O 0.0106 0.0060 'International Tables Vol C Tables 4.2.6.8 and 6.1.1.4'
Cd Cd -0.8075 1.2024 'International Tables Vol C Tables 4.2.6.8 and 6.1.1.4'

loop_
_geom_angle_atom_site_label_1
_geom_angle_atom_site_label_2
_geom_angle_atom_site_label_3
_geom_angle
_geom_angle_site_symmetry_1
_geom_angle_site_symmetry_3
_geom_angle_publ_flag
N1 Cd1 N2 168.40(10) . 11_454 ?
N1 Cd1 N4 89.93(11) . 11_455 ?
N2 Cd1 N4 92.14(11) 11_454 11_455 ?
N1 Cd1 O4 118.42(9) . 11_454 ?
N2 Cd1 O4 72.87(9) 11_454 11_454 ?
N4 Cd1 O4 93.11(11) 11_455 11_454 ?
N1 Cd1 N3 90.83(11) . . ?
N2 Cd1 N3 86.71(11) 11_454 . ?
N4 Cd1 N3 177.83(13) 11_455 . ?
O4 Cd1 N3 88.31(11) 11_454 . ?
N1 Cd1 O1 72.05(9) . . ?
N2 Cd1 O1 96.43(9) 11_454 . ?
N4 Cd1 O1 93.34(12) 11_455 . ?
O4 Cd1 O1 167.70(9) 11_454 . ?
N3 Cd1 O1 84.96(11) . . ?
C14 N4 C15 116.3(4) . . ?
C14 N4 Cd1 123.4(3) . 3_554 ?
C15 N4 Cd1 120.1(3) . 3_554 ?
C7 N3 C11 116.3(3) . . ?
C7 N3 Cd1 120.8(3) . . ?
C11 N3 Cd1 122.7(2) . . ?
C5 N2 C3 104.9(3) . . ?
C5 N2 Cd1 143.0(2) . 3 ?
C3 N2 Cd1 112.02(19) . 3 ?
C1 O1 Cd1 113.3(2) . . ?
C5 N1 C2 105.3(3) . . ?
C5 N1 Cd1 139.7(2) . . ?
C2 N1 Cd1 114.8(2) . . ?
C11 C10 C9 121.0(4) . . ?
C11 C10 H10A 119.5 . . ?
C9 C10 H10A 119.5 . . ?
N3 C11 C10 123.1(4) . . ?
N3 C11 H11A 118.5 . . ?
C10 C11 H11A 118.5 . . ?
N1 C2 C3 108.2(3) . . ?
N1 C2 C1 120.5(3) . . ?
C3 C2 C1 131.2(3) . . ?
C7 C8 C9 120.3(3) . . ?
C7 C8 H8A 119.9 . . ?
C9 C8 H8A 119.9 . . ?
C8 C9 C10 115.1(4) . . ?
C8 C9 C12 122.7(3) . . ?
C10 C9 C12 122.2(3) . . ?
N4 C14 C13 124.1(4) . . ?
N4 C14 H14A 118.0 . . ?
C13 C14 H14A 118.0 . . ?
C13 C12 C16 116.1(4) . . ?
C13 C12 C9 122.2(4) . . ?
C16 C12 C9 121.8(3) . . ?
N2 C3 C2 108.3(3) . . ?
N2 C3 C4 119.9(3) . . ?
C2 C3 C4 131.7(3) . . ?
C15 C16 C12 120.3(4) . . ?
C15 C16 H16A 119.9 . . ?
C12 C16 H16A 119.9 . . ?
C4 O4 Cd1 115.2(2) . 3 ?
O4 C4 O3 122.3(3) . . ?
O4 C4 C3 119.7(3) . . ?
O3 C4 C3 117.9(3) . . ?
C1 O2 H2 109.5 . . ?
C12 C13 C14 119.9(4) . . ?
C12 C13 H13A 120.0 . . ?
C14 C13 H13A 120.0 . . ?
O1 C1 O2 122.5(3) . . ?
O1 C1 C2 119.3(3) . . ?
O2 C1 C2 118.2(3) . . ?
N3 C7 C8 124.2(4) . . ?
N3 C7 H7A 117.9 . . ?
C8 C7 H7A 117.9 . . ?
N4 C15 C16 123.3(4) . . ?
N4 C15 H15A 118.4 . . ?
C16 C15 H15A 118.4 . . ?
N2 C5 N1 113.3(3) . . ?
N2 C5 C6 122.7(3) . . ?
N1 C5 C6 123.9(3) . . ?
C20 C19 C18 116.8(5) . . ?
C20 C19 C19 121.3(4) . 2_655 ?
C18 C19 C19 121.8(4) . 2_655 ?
O5 C6 C5 109.1(4) . . ?
O5 C6 O5' 60.7(5) . . ?
C5 C6 O5' 108.4(5) . . ?
O5 C6 H6A 109.9 . . ?
C5 C6 H6A 109.9 . . ?
O5' C6 H6A 141.4 . . ?
O5 C6 H6B 109.9 . . ?
C5 C6 H6B 109.9 . . ?
O5' C6 H6B 52.7 . . ?
H6A C6 H6B 108.3 . . ?
C17 N5 C21 116.8(5) . . ?
C19 C20 C21 119.9(6) . . ?
C19 C20 H20A 120.0 . . ?
C21 C20 H20A 120.0 . . ?
N5 C21 C20 122.8(7) . . ?
N5 C21 H21A 118.6 . . ?
C20 C21 H21A 118.6 . . ?
C17 C18 C19 119.1(7) . . ?
C17 C18 H18A 120.4 . . ?
C19 C18 H18A 120.4 . . ?
N5 C17 C18 124.6(7) . . ?
N5 C17 H17A 117.7 . . ?
C18 C17 H17A 117.7 . . ?
C6 O5 H5A 109.5 . . ?
C6 O5' H5'A 109.5 . . ?
H1WB O1W H1WA 101.7 . . ?

loop_
_geom_bond_atom_site_label_1
_geom_bond_atom_site_label_2
_geom_bond_distance
_geom_bond_site_symmetry_2
_geom_bond_publ_flag
Cd1 N1 2.266(3) . ?
Cd1 N2 2.307(3) 11_454 ?
Cd1 N4 2.347(3) 11_455 ?
Cd1 O4 2.355(3) 11_454 ?
Cd1 N3 2.366(3) . ?
Cd1 O1 2.446(2) . ?
N4 C14 1.321(5) . ?
N4 C15 1.328(5) . ?
N4 Cd1 2.347(3) 3_554 ?
N3 C7 1.309(5) . ?
N3 C11 1.320(5) . ?
N2 C5 1.337(4) . ?
N2 C3 1.367(4) . ?
N2 Cd1 2.307(3) 3 ?
O1 C1 1.247(4) . ?
N1 C5 1.344(4) . ?
N1 C2 1.356(4) . ?
C10 C11 1.371(6) . ?
C10 C9 1.378(6) . ?
C10 H10A 0.9300 . ?
C11 H11A 0.9300 . ?
C2 C3 1.386(4) . ?
C2 C1 1.475(4) . ?
C8 C7 1.373(6) . ?
C8 C9 1.373(6) . ?
C8 H8A 0.9300 . ?
C9 C12 1.479(4) . ?
C14 C13 1.376(6) . ?
C14 H14A 0.9300 . ?
C12 C13 1.367(6) . ?
C12 C16 1.390(6) . ?
C3 C4 1.471(5) . ?
C16 C15 1.368(6) . ?
C16 H16A 0.9300 . ?
O3 C4 1.287(4) . ?
O4 C4 1.238(4) . ?
O4 Cd1 2.355(3) 3 ?
O2 C1 1.277(4) . ?
O2 H2 0.8200 . ?
C13 H13A 0.9300 . ?
C7 H7A 0.9300 . ?
C15 H15A 0.9300 . ?
C5 C6 1.479(5) . ?
C19 C20 1.367(8) . ?
C19 C18 1.376(8) . ?
C19 C19 1.499(9) 2_655 ?
C6 O5 1.418(7) . ?
C6 O5' 1.495(9) . ?
C6 H6A 0.9700 . ?
C6 H6B 0.9700 . ?
N5 C17 1.319(10) . ?
N5 C21 1.307(9) . ?
C20 C21 1.400(8) . ?
C20 H20A 0.9300 . ?
C21 H21A 0.9300 . ?
C18 C17 1.371(8) . ?
C18 H18A 0.9300 . ?
C17 H17A 0.9300 . ?
O5 H5A 0.8200 . ?
O5' H5'A 0.8200 . ?
O1W H1WB 0.9681 . ?
O1W H1WA 0.9715 . ?

loop_
_geom_torsion_atom_site_label_1
_geom_torsion_atom_site_label_2
_geom_torsion_atom_site_label_3
_geom_torsion_atom_site_label_4
_geom_torsion
_geom_torsion_site_symmetry_1
_geom_torsion_site_symmetry_2
_geom_torsion_site_symmetry_3
_geom_torsion_site_symmetry_4
_geom_torsion_publ_flag
N1 Cd1 N3 C7 46.5(4) . . . . ?
N2 Cd1 N3 C7 -144.9(4) 11_454 . . . ?
N4 Cd1 N3 C7 157(3) 11_455 . . . ?
O4 Cd1 N3 C7 -71.9(4) 11_454 . . . ?
O1 Cd1 N3 C7 118.4(4) . . . . ?
N1 Cd1 N3 C11 -128.3(4) . . . . ?
N2 Cd1 N3 C11 40.3(4) 11_454 . . . ?
N4 Cd1 N3 C11 -18(4) 11_455 . . . ?
O4 Cd1 N3 C11 113.3(4) 11_454 . . . ?
O1 Cd1 N3 C11 -56.4(4) . . . . ?
N1 Cd1 O1 C1 -0.9(3) . . . . ?
N2 Cd1 O1 C1 -179.6(3) 11_454 . . . ?
N4 Cd1 O1 C1 87.9(3) 11_455 . . . ?
O4 Cd1 O1 C1 -150.6(4) 11_454 . . . ?
N3 Cd1 O1 C1 -93.5(3) . . . . ?
N2 Cd1 N1 C5 -178.1(4) 11_454 . . . ?
N4 Cd1 N1 C5 81.6(4) 11_455 . . . ?
O4 Cd1 N1 C5 -11.9(4) 11_454 . . . ?
N3 Cd1 N1 C5 -100.4(4) . . . . ?
O1 Cd1 N1 C5 175.1(4) . . . . ?
N2 Cd1 N1 C2 8.2(7) 11_454 . . . ?
N4 Cd1 N1 C2 -92.1(2) 11_455 . . . ?
O4 Cd1 N1 C2 174.4(2) 11_454 . . . ?
N3 Cd1 N1 C2 85.8(2) . . . . ?
O1 Cd1 N1 C2 1.4(2) . . . . ?
C7 N3 C11 C10 -1.6(8) . . . . ?
Cd1 N3 C11 C10 173.4(4) . . . . ?
C9 C10 C11 N3 0.8(9) . . . . ?
C5 N1 C2 C3 0.0(4) . . . . ?
Cd1 N1 C2 C3 175.8(2) . . . . ?
C5 N1 C2 C1 -177.7(3) . . . . ?
Cd1 N1 C2 C1 -1.9(4) . . . . ?
C7 C8 C9 C10 -2.0(8) . . . . ?
C7 C8 C9 C12 178.6(5) . . . . ?
C11 C10 C9 C8 1.1(8) . . . . ?
C11 C10 C9 C12 -179.5(4) . . . . ?
C15 N4 C14 C13 -0.9(8) . . . . ?
Cd1 N4 C14 C13 -175.8(4) 3_554 . . . ?
C8 C9 C12 C13 -15.6(7) . . . . ?
C10 C9 C12 C13 165.0(5) . . . . ?
C8 C9 C12 C16 165.4(5) . . . . ?
C10 C9 C12 C16 -14.0(7) . . . . ?
C5 N2 C3 C2 0.0(4) . . . . ?
Cd1 N2 C3 C2 177.5(2) 3 . . . ?
C5 N2 C3 C4 177.8(3) . . . . ?
Cd1 N2 C3 C4 -4.7(4) 3 . . . ?
N1 C2 C3 N2 0.0(4) . . . . ?
C1 C2 C3 N2 177.3(3) . . . . ?
N1 C2 C3 C4 -177.5(3) . . . . ?
C1 C2 C3 C4 -0.1(6) . . . . ?
C13 C12 C16 C15 1.6(8) . . . . ?
C9 C12 C16 C15 -179.3(5) . . . . ?
Cd1 O4 C4 O3 -176.8(3) 3 . . . ?
Cd1 O4 C4 C3 2.2(4) 3 . . . ?
N2 C3 C4 O4 1.7(5) . . . . ?
C2 C3 C4 O4 179.0(3) . . . . ?
N2 C3 C4 O3 -179.2(3) . . . . ?
C2 C3 C4 O3 -2.0(6) . . . . ?
C16 C12 C13 C14 -2.0(7) . . . . ?
C9 C12 C13 C14 178.9(4) . . . . ?
N4 C14 C13 C12 1.8(9) . . . . ?
Cd1 O1 C1 O2 179.0(3) . . . . ?
Cd1 O1 C1 C2 0.3(4) . . . . ?
N1 C2 C1 O1 1.0(5) . . . . ?
C3 C2 C1 O1 -176.1(3) . . . . ?
N1 C2 C1 O2 -177.7(3) . . . . ?
C3 C2 C1 O2 5.2(6) . . . . ?
C11 N3 C7 C8 0.6(9) . . . . ?
Cd1 N3 C7 C8 -174.5(5) . . . . ?
C9 C8 C7 N3 1.2(10) . . . . ?
C14 N4 C15 C16 0.5(9) . . . . ?
Cd1 N4 C15 C16 175.6(5) 3_554 . . . ?
C12 C16 C15 N4 -0.9(9) . . . . ?
C3 N2 C5 N1 0.0(4) . . . . ?
Cd1 N2 C5 N1 -176.1(2) 3 . . . ?
C3 N2 C5 C6 -179.5(3) . . . . ?
Cd1 N2 C5 C6 4.3(6) 3 . . . ?
C2 N1 C5 N2 -0.1(4) . . . . ?
Cd1 N1 C5 N2 -174.1(2) . . . . ?
C2 N1 C5 C6 179.5(4) . . . . ?
Cd1 N1 C5 C6 5.4(6) . . . . ?
N2 C5 C6 O5 178.3(4) . . . . ?
N1 C5 C6 O5 -1.2(6) . . . . ?
N2 C5 C6 O5' 113.8(5) . . . . ?
N1 C5 C6 O5' -65.7(6) . . . . ?
C18 C19 C20 C21 -0.8(9) . . . . ?
C19 C19 C20 C21 177.7(5) 2_655 . . . ?
C17 N5 C21 C20 0.3(10) . . . . ?
C19 C20 C21 N5 0.3(10) . . . . ?
C20 C19 C18 C17 0.8(9) . . . . ?
C19 C19 C18 C17 -177.7(6) 2_655 . . . ?
C21 N5 C17 C18 -0.3(11) . . . . ?
C19 C18 C17 N5 -0.3(11) . . . . ?
